data_2221025
loop_
_publ_author_name
'\,Sahin, Zarife Sibel'
'Er\,sahin, Ferda'
'A\(gar, Ay\,sen Alaman'
'I\,s\?ik, \,Samil'

_publ_section_title
;
 2-[(4-Ethylphenyl)iminomethyl]-3,5-dimethoxyphenol
;
_journal_coeditor_code CI2762
_journal_issue 3
_journal_name_full 'Acta Crystallographica Section E'
_journal_page_first o547
_journal_paper_doi 10.1107/S1600536809004784
_journal_volume 65
_journal_year 2009
_chemical_formula_iupac 'C17 H19 N O3'
_chemical_formula_moiety 'C17 H19 N O3'
_chemical_formula_sum 'C17 H19 N O3'
_chemical_formula_weight 285.33
_chemical_name_systematic
;
2-[(4-Ethylphenyl)iminomethyl]-3,5-dimethoxyphenol
;
_space_group_IT_number 19
_symmetry_cell_setting orthorhombic
_symmetry_space_group_name_Hall 'P 2ac 2ab'
_symmetry_space_group_name_H-M 'P 21 21 21'
_atom_sites_solution_hydrogens geom
_atom_sites_solution_primary direct
_atom_sites_solution_secondary difmap
_audit_creation_method SHELXL97
_cell_angle_alpha 90.00
_cell_angle_beta 90.00
_cell_angle_gamma 90.00
_cell_formula_units_Z 4
_cell_length_a 7.5026(5)
_cell_length_b 9.4540(8)
_cell_length_c 21.4408(13)
_cell_measurement_reflns_used 10094
_cell_measurement_temperature 296
_cell_measurement_theta_max 27.68
_cell_measurement_theta_min 1.90
_cell_volume 1520.79(19)
_computing_cell_refinement 'X-AREA (Stoe & Cie, 2002)'
_computing_data_collection 'X-AREA (Stoe & Cie, 2002)'
_computing_data_reduction 'X-RED32 (Stoe & Cie, 2002)'
_computing_molecular_graphics 'ORTEP-3 for Windows (Farrugia, 1997)'
_computing_publication_material 'WinGX (Farrugia, 1999)'
_computing_structure_refinement 'SHELXL97 (Sheldrick, 2008)'
_computing_structure_solution 'SHELXS97 (Sheldrick, 2008)'
_diffrn_ambient_temperature 296
_diffrn_detector_area_resol_mean 6.67
_diffrn_measured_fraction_theta_full 1.000
_diffrn_measured_fraction_theta_max 1.000
_diffrn_measurement_device_type 'Stoe IPDS II'
_diffrn_measurement_method \w
_diffrn_radiation_monochromator graphite
_diffrn_radiation_source 'fine-focus sealed tube'
_diffrn_radiation_type MoK\a
_diffrn_radiation_wavelength 0.71073
_diffrn_reflns_av_R_equivalents 0.0489
_diffrn_reflns_av_sigmaI/netI 0.0378
_diffrn_reflns_limit_h_max 8
_diffrn_reflns_limit_h_min -9
_diffrn_reflns_limit_k_max 10
_diffrn_reflns_limit_k_min -11
_diffrn_reflns_limit_l_max 26
_diffrn_reflns_limit_l_min -26
_diffrn_reflns_number 10094
_diffrn_reflns_theta_full 26.49
_diffrn_reflns_theta_max 26.49
_diffrn_reflns_theta_min 1.90
_diffrn_standards_decay_% <2
_diffrn_standards_number 0
_exptl_absorpt_coefficient_mu 0.085
_exptl_absorpt_correction_T_max 0.9976
_exptl_absorpt_correction_T_min 0.9911
_exptl_absorpt_correction_type integration
_exptl_absorpt_process_details '(X-RED32; Stoe & Cie, 2002)'
_exptl_crystal_colour yellow
_exptl_crystal_density_diffrn 1.246
_exptl_crystal_density_method 'not measured'
_exptl_crystal_description prism
_exptl_crystal_F_000 608
_exptl_crystal_size_max 0.46
_exptl_crystal_size_mid 0.35
_exptl_crystal_size_min 0.11
_refine_diff_density_max 0.090
_refine_diff_density_min -0.114
_refine_ls_extinction_method none
_refine_ls_goodness_of_fit_ref 0.917
_refine_ls_hydrogen_treatment constr
_refine_ls_matrix_type full
_refine_ls_number_parameters 191
_refine_ls_number_reflns 1831
_refine_ls_number_restraints 0
_refine_ls_restrained_S_all 0.917
_refine_ls_R_factor_all 0.0898
_refine_ls_R_factor_gt 0.0400
_refine_ls_shift/su_max 0.001
_refine_ls_shift/su_mean 0.000
_refine_ls_structure_factor_coef Fsqd
_refine_ls_weighting_details 'calc w = 1/[\s^2^(Fo^2^)+(0.0332P)^2^] where P=(Fo^2^+2Fc^2^)/3'
_refine_ls_weighting_scheme calc
_refine_ls_wR_factor_gt 0.0660
_refine_ls_wR_factor_ref 0.0771
_reflns_number_gt 1036
_reflns_number_total 1831
_reflns_threshold_expression I>2\s(I)
_cod_data_source_file ci2762.cif
_cod_data_source_block I
_cod_database_code 2221025
_cod_database_fobs_code 2221025

loop_
_symmetry_equiv_pos_as_xyz
'x, y, z'
'-x+1/2, -y, z+1/2'
'x+1/2, -y+1/2, -z'
'-x, y+1/2, -z+1/2'

loop_
_atom_site_type_symbol
_atom_site_label
_atom_site_fract_x
_atom_site_fract_y
_atom_site_fract_z
_atom_site_U_iso_or_equiv
_atom_site_adp_type
_atom_site_calc_flag
_atom_site_refinement_flags
_atom_site_occupancy
_atom_site_disorder_assembly
_atom_site_disorder_group
C C1 0.2906(4) 0.3417(3) 0.70797(12) 0.0630(8) Uani d . 1 . .
C C2 0.2290(5) 0.3445(3) 0.76807(12) 0.0692(9) Uani d . 1 . .
H H2 0.1988 0.4295 0.7871 0.083 Uiso calc R 1 . .
C C3 0.2128(4) 0.2174(3) 0.79972(12) 0.0635(8) Uani d . 1 . .
C C4 0.2526(4) 0.0871(3) 0.77182(11) 0.0566(7) Uani d . 1 . .
C C5 0.3141(4) 0.0911(3) 0.70914(12) 0.0610(8) Uani d . 1 . .
C C6 0.3354(4) 0.2165(3) 0.67808(12) 0.0630(8) Uani d . 1 . .
H H6 0.3794 0.2178 0.6375 0.076 Uiso calc R 1 . .
C C7 0.2409(4) -0.0436(3) 0.80628(12) 0.0601(7) Uani d . 1 . .
H H7 0.2663 -0.1284 0.7862 0.072 Uiso calc R 1 . .
C C8 0.1874(4) -0.1759(3) 0.89708(11) 0.0559(7) Uani d . 1 . .
C C9 0.2513(4) -0.1775(3) 0.95769(12) 0.0679(8) Uani d . 1 . .
H H9 0.2991 -0.0956 0.9749 0.081 Uiso calc R 1 . .
C C10 0.2447(5) -0.3000(3) 0.99269(12) 0.0699(8) Uani d . 1 . .
H H10 0.2930 -0.3004 1.0326 0.084 Uiso calc R 1 . .
C C11 0.1679(4) -0.4216(3) 0.96967(12) 0.0625(8) Uani d . 1 . .
C C12 0.1013(4) -0.4181(3) 0.90983(12) 0.0634(8) Uani d . 1 . .
H H12 0.0481 -0.4988 0.8934 0.076 Uiso calc R 1 . .
C C13 0.1118(4) -0.2971(3) 0.87352(11) 0.0604(8) Uani d . 1 . .
H H13 0.0675 -0.2980 0.8330 0.072 Uiso calc R 1 . .
C C14 0.2705(5) 0.5932(3) 0.69842(14) 0.0878(10) Uani d . 1 . .
H H14A 0.2939 0.6663 0.6685 0.132 Uiso calc R 1 . .
H H14B 0.3412 0.6091 0.7350 0.132 Uiso calc R 1 . .
H H14C 0.1464 0.5944 0.7094 0.132 Uiso calc R 1 . .
C C15 0.4190(5) -0.0439(4) 0.62229(12) 0.0884(11) Uani d . 1 . .
H H15A 0.4361 -0.1407 0.6102 0.133 Uiso calc R 1 . .
H H15B 0.5311 0.0049 0.6212 0.133 Uiso calc R 1 . .
H H15C 0.3372 0.0007 0.5940 0.133 Uiso calc R 1 . .
C C16 0.1567(5) -0.5544(3) 1.00901(14) 0.0857(10) Uani d . 1 . .
H H16A 0.1075 -0.5299 1.0494 0.103 Uiso calc R 1 . .
H H16B 0.0747 -0.6198 0.9892 0.103 Uiso calc R 1 . .
C C17 0.3298(6) -0.6273(4) 1.01865(17) 0.1268(16) Uani d . 1 . .
H H17A 0.3789 -0.6538 0.9790 0.190 Uiso calc R 1 . .
H H17B 0.3116 -0.7105 1.0435 0.190 Uiso calc R 1 . .
H H17C 0.4108 -0.5648 1.0397 0.190 Uiso calc R 1 . .
N N1 0.1964(3) -0.0451(2) 0.86397(10) 0.0629(7) Uani d . 1 . .
O O1 0.3148(3) 0.4591(2) 0.67216(8) 0.0834(7) Uani d . 1 . .
O O2 0.3479(3) -0.0388(2) 0.68417(8) 0.0781(6) Uani d . 1 . .
O O3 0.1587(4) 0.2229(2) 0.85970(8) 0.0879(7) Uani d . 1 . .
H H3 0.1526 0.1425 0.8738 0.132 Uiso calc R 1 . .

loop_
_atom_site_aniso_label
_atom_site_aniso_U_11
_atom_site_aniso_U_22
_atom_site_aniso_U_33
_atom_site_aniso_U_12
_atom_site_aniso_U_13
_atom_site_aniso_U_23
C1 0.063(2) 0.060(2) 0.0665(18) -0.0127(18) -0.0040(17) 0.0093(15)
C2 0.082(2) 0.0589(19) 0.0672(18) -0.0111(18) 0.0035(17) -0.0034(15)
C3 0.070(2) 0.0659(18) 0.0548(15) -0.0106(19) 0.0023(15) -0.0011(15)
C4 0.0569(19) 0.0566(18) 0.0563(15) -0.0072(17) -0.0013(14) 0.0015(14)
C5 0.059(2) 0.0607(19) 0.0630(17) 0.0015(17) -0.0005(14) -0.0030(15)
C6 0.062(2) 0.0680(19) 0.0586(15) -0.0035(19) 0.0001(14) 0.0062(16)
C7 0.0531(18) 0.0607(18) 0.0665(17) 0.0020(17) 0.0004(15) 0.0003(14)
C8 0.0524(19) 0.062(2) 0.0534(15) 0.0002(17) 0.0044(14) 0.0009(14)
C9 0.074(2) 0.067(2) 0.0621(16) -0.0129(18) -0.0080(16) -0.0051(15)
C10 0.075(2) 0.078(2) 0.0569(15) -0.0050(19) -0.0071(15) 0.0078(16)
C11 0.061(2) 0.062(2) 0.0642(17) 0.0031(18) 0.0066(14) 0.0035(15)
C12 0.067(2) 0.0563(19) 0.0664(18) -0.0047(17) 0.0065(16) -0.0045(15)
C13 0.059(2) 0.068(2) 0.0541(15) -0.0018(17) 0.0005(14) -0.0004(16)
C14 0.104(3) 0.062(2) 0.097(2) -0.006(2) -0.009(2) 0.0148(18)
C15 0.110(3) 0.092(2) 0.0636(18) 0.001(2) 0.0264(18) -0.0078(17)
C16 0.100(3) 0.076(2) 0.081(2) 0.003(2) 0.0076(19) 0.0194(18)
C17 0.125(4) 0.119(3) 0.137(3) 0.047(3) 0.038(3) 0.058(3)
N1 0.0689(18) 0.0643(15) 0.0554(14) -0.0059(15) 0.0017(12) 0.0050(11)
O1 0.1059(19) 0.0655(13) 0.0788(14) -0.0060(14) 0.0029(12) 0.0146(12)
O2 0.0968(17) 0.0701(14) 0.0674(12) 0.0057(13) 0.0197(12) 0.0004(11)
O3 0.136(2) 0.0651(13) 0.0621(11) -0.0094(16) 0.0212(12) -0.0037(9)

loop_
_atom_type_symbol
_atom_type_description
_atom_type_scat_dispersion_real
_atom_type_scat_dispersion_imag
_atom_type_scat_source
C C 0.0033 0.0000 'International Tables Vol C Tables 4.2.6.8 and 6.1.1.4'
H H 0.0000 0.0000 'International Tables Vol C Tables 4.2.6.8 and 6.1.1.4'
N N 0.0061 0.0000 'International Tables Vol C Tables 4.2.6.8 and 6.1.1.4'
O O 0.0106 0.0000 'International Tables Vol C Tables 4.2.6.8 and 6.1.1.4'

loop_
_geom_angle_atom_site_label_1
_geom_angle_atom_site_label_2
_geom_angle_atom_site_label_3
_geom_angle_site_symmetry_1
_geom_angle_site_symmetry_3
_geom_angle
_geom_angle_publ_flag
O1 C1 C2 . . 124.0(3) ?
O1 C1 C6 . . 113.7(2) ?
C2 C1 C6 . . 122.2(3) ?
C1 C2 C3 . . 118.3(3) ?
C1 C2 H2 . . 120.9 ?
C3 C2 H2 . . 120.9 ?
O3 C3 C2 . . 117.4(3) ?
O3 C3 C4 . . 120.3(3) ?
C2 C3 C4 . . 122.3(2) ?
C3 C4 C5 . . 116.7(3) ?
C3 C4 C7 . . 121.4(2) ?
C5 C4 C7 . . 121.8(3) ?
O2 C5 C6 . . 124.5(2) ?
O2 C5 C4 . . 114.1(2) ?
C6 C5 C4 . . 121.4(3) ?
C5 C6 C1 . . 119.0(3) ?
C5 C6 H6 . . 120.5 ?
C1 C6 H6 . . 120.5 ?
N1 C7 C4 . . 121.3(3) ?
N1 C7 H7 . . 119.3 ?
C4 C7 H7 . . 119.3 ?
C13 C8 C9 . . 118.6(3) ?
C13 C8 N1 . . 124.0(2) ?
C9 C8 N1 . . 117.3(3) ?
C10 C9 C8 . . 120.4(3) ?
C10 C9 H9 . . 119.8 ?
C8 C9 H9 . . 119.8 ?
C11 C10 C9 . . 121.4(3) ?
C11 C10 H10 . . 119.3 ?
C9 C10 H10 . . 119.3 ?
C10 C11 C12 . . 117.8(3) ?
C10 C11 C16 . . 121.0(3) ?
C12 C11 C16 . . 121.2(3) ?
C11 C12 C13 . . 121.5(3) ?
C11 C12 H12 . . 119.2 ?
C13 C12 H12 . . 119.2 ?
C8 C13 C12 . . 120.3(2) ?
C8 C13 H13 . . 119.8 ?
C12 C13 H13 . . 119.8 ?
O1 C14 H14A . . 109.5 ?
O1 C14 H14B . . 109.5 ?
H14A C14 H14B . . 109.5 ?
O1 C14 H14C . . 109.5 ?
H14A C14 H14C . . 109.5 ?
H14B C14 H14C . . 109.5 ?
O2 C15 H15A . . 109.5 ?
O2 C15 H15B . . 109.5 ?
H15A C15 H15B . . 109.5 ?
O2 C15 H15C . . 109.5 ?
H15A C15 H15C . . 109.5 ?
H15B C15 H15C . . 109.5 ?
C17 C16 C11 . . 114.4(3) ?
C17 C16 H16A . . 108.7 ?
C11 C16 H16A . . 108.7 ?
C17 C16 H16B . . 108.7 ?
C11 C16 H16B . . 108.7 ?
H16A C16 H16B . . 107.6 ?
C16 C17 H17A . . 109.5 ?
C16 C17 H17B . . 109.5 ?
H17A C17 H17B . . 109.5 ?
C16 C17 H17C . . 109.5 ?
H17A C17 H17C . . 109.5 ?
H17B C17 H17C . . 109.5 ?
C7 N1 C8 . . 120.1(2) ?
C1 O1 C14 . . 118.1(2) ?
C5 O2 C15 . . 117.6(2) ?
C3 O3 H3 . . 109.5 ?

loop_
_geom_bond_atom_site_label_1
_geom_bond_atom_site_label_2
_geom_bond_site_symmetry_2
_geom_bond_distance
_geom_bond_publ_flag
C1 O1 . 1.362(3) ?
C1 C2 . 1.369(3) ?
C1 C6 . 1.387(4) ?
C2 C3 . 1.385(4) ?
C2 H2 . 0.93 ?
C3 O3 . 1.350(3) ?
C3 C4 . 1.401(3) ?
C4 C5 . 1.421(3) ?
C4 C7 . 1.442(3) ?
C5 O2 . 1.364(3) ?
C5 C6 . 1.370(4) ?
C6 H6 . 0.93 ?
C7 N1 . 1.281(3) ?
C7 H7 . 0.93 ?
C8 C13 . 1.375(4) ?
C8 C9 . 1.385(3) ?
C8 N1 . 1.428(3) ?
C9 C10 . 1.381(4) ?
C9 H9 . 0.93 ?
C10 C11 . 1.377(4) ?
C10 H10 . 0.93 ?
C11 C12 . 1.377(3) ?
C11 C16 . 1.515(4) ?
C12 C13 . 1.386(4) ?
C12 H12 . 0.93 ?
C13 H13 . 0.93 ?
C14 O1 . 1.426(3) ?
C14 H14A . 0.96 ?
C14 H14B . 0.96 ?
C14 H14C . 0.96 ?
C15 O2 . 1.430(3) ?
C15 H15A . 0.96 ?
C15 H15B . 0.96 ?
C15 H15C . 0.96 ?
C16 C17 . 1.485(5) ?
C16 H16A . 0.97 ?
C16 H16B . 0.97 ?
C17 H17A . 0.96 ?
C17 H17B . 0.96 ?
C17 H17C . 0.96 ?
O3 H3 . 0.82 ?

loop_
_geom_hbond_atom_site_label_D
_geom_hbond_atom_site_label_H
_geom_hbond_atom_site_label_A
_geom_hbond_site_symmetry_A
_geom_hbond_distance_DH
_geom_hbond_distance_HA
_geom_hbond_distance_DA
_geom_hbond_angle_DHA
O3 H3 N1 . 0.82 1.82 2.551(3) 149

loop_
_geom_torsion_atom_site_label_1
_geom_torsion_atom_site_label_2
_geom_torsion_atom_site_label_3
_geom_torsion_atom_site_label_4
_geom_torsion_site_symmetry_1
_geom_torsion_site_symmetry_2
_geom_torsion_site_symmetry_3
_geom_torsion_site_symmetry_4
_geom_torsion
_geom_torsion_publ_flag
O1 C1 C2 C3 . . . . -179.1(3) ?
C6 C1 C2 C3 . . . . 0.5(5) ?
C1 C2 C3 O3 . . . . 177.4(3) ?
C1 C2 C3 C4 . . . . -1.8(5) ?
O3 C3 C4 C5 . . . . -178.1(3) ?
C2 C3 C4 C5 . . . . 1.1(4) ?
O3 C3 C4 C7 . . . . -1.4(4) ?
C2 C3 C4 C7 . . . . 177.8(3) ?
C3 C4 C5 O2 . . . . -179.0(3) ?
C7 C4 C5 O2 . . . . 4.3(4) ?
C3 C4 C5 C6 . . . . 0.8(4) ?
C7 C4 C5 C6 . . . . -175.8(3) ?
O2 C5 C6 C1 . . . . 177.8(3) ?
C4 C5 C6 C1 . . . . -2.1(4) ?
O1 C1 C6 C5 . . . . -179.0(3) ?
C2 C1 C6 C5 . . . . 1.4(5) ?
C3 C4 C7 N1 . . . . -1.1(4) ?
C5 C4 C7 N1 . . . . 175.4(3) ?
C13 C8 C9 C10 . . . . 2.3(5) ?
N1 C8 C9 C10 . . . . 179.2(3) ?
C8 C9 C10 C11 . . . . -2.9(5) ?
C9 C10 C11 C12 . . . . 1.5(5) ?
C9 C10 C11 C16 . . . . -178.3(3) ?
C10 C11 C12 C13 . . . . 0.4(4) ?
C16 C11 C12 C13 . . . . -179.7(3) ?
C9 C8 C13 C12 . . . . -0.4(4) ?
N1 C8 C13 C12 . . . . -177.1(3) ?
C11 C12 C13 C8 . . . . -1.0(4) ?
C10 C11 C16 C17 . . . . -71.9(4) ?
C12 C11 C16 C17 . . . . 108.2(4) ?
C4 C7 N1 C8 . . . . -179.5(3) ?
C13 C8 N1 C7 . . . . -43.7(4) ?
C9 C8 N1 C7 . . . . 139.6(3) ?
C2 C1 O1 C14 . . . . -1.1(5) ?
C6 C1 O1 C14 . . . . 179.3(3) ?
C6 C5 O2 C15 . . . . 3.2(4) ?
C4 C5 O2 C15 . . . . -176.9(3) ?

loop_
_cod_related_entry_id
_cod_related_entry_database
_cod_related_entry_code
1 ChemSpider 24741729
